data_2021271
loop_
_publ_author_name
'Duan, Fengxue'
'Liu, Xiaoting'
'Xu, Wei'
'Tao, Yanchun'
'Li, Bao'
'Wu, Lixin'

_publ_section_title
;
 Supramolecular interaction-induced assemblies of polyanions and
 2-aminopyridinium in two polyoxometalate-based hybrids
;
_journal_coeditor_code JR3004
_journal_issue 11
_journal_name_full 'Acta Crystallographica Section C'
_journal_page_first
;
;
_journal_paper_doi 10.1107/S2053229618012548
_journal_volume 74
_journal_year 2018
_chemical_formula_iupac '(C5 H7 N2)4 [Mo8 O26]'
_chemical_formula_moiety '4(C5 H7 N2 +), Mo8 O26 4-'
_chemical_formula_sum 'C20 H28 Mo8 N8 O26'
_chemical_formula_weight 1564.02
_space_group_crystal_system triclinic
_space_group_IT_number 2
_space_group_name_Hall '-P 1'
_space_group_name_H-M_alt 'P -1'
_symmetry_space_group_name_Hall '-P 1'
_symmetry_space_group_name_H-M 'P -1'
_atom_sites_solution_hydrogens mixed
_audit_creation_method SHELXL-2014/7
_cell_angle_alpha 65.3560(10)
_cell_angle_beta 69.6580(10)
_cell_angle_gamma 77.9220(10)
_cell_formula_units_Z 1
_cell_length_a 10.4179(3)
_cell_length_b 10.5225(4)
_cell_length_c 10.5988(4)
_cell_measurement_reflns_used 9786
_cell_measurement_temperature 293(2)
_cell_measurement_theta_max 27.46
_cell_measurement_theta_min 3.10
_cell_volume 987.36(6)
_computing_cell_refinement
;
SAINT (Bruker, 2013)
;
_computing_data_collection
;
APEX2 (Bruker, 2013)
;
_computing_data_reduction
;
SAINT (Bruker, 2013)
;
_computing_molecular_graphics
;
SHELXTL (Sheldrick, 2008)
;
_computing_publication_material
;
SHELXTL (Sheldrick, 2008)
;
_computing_structure_refinement
;
SHELXL2014 (Sheldrick, 2015b)
;
_computing_structure_solution
;
SHELXT2014 (Sheldrick, 2015a)
;
_diffrn_ambient_temperature 293(2)
_diffrn_measured_fraction_theta_full 0.997
_diffrn_measured_fraction_theta_max 0.998
_diffrn_measurement_device_type 'D8 VENTURE PHOTON II'
_diffrn_measurement_method 'phi and omega scans'
_diffrn_radiation_type MoK\a
_diffrn_radiation_wavelength 0.71073
_diffrn_reflns_av_R_equivalents 0.0209
_diffrn_reflns_av_unetI/netI 0.0132
_diffrn_reflns_limit_h_max 13
_diffrn_reflns_limit_h_min -13
_diffrn_reflns_limit_k_max 13
_diffrn_reflns_limit_k_min -13
_diffrn_reflns_limit_l_max 13
_diffrn_reflns_limit_l_min -13
_diffrn_reflns_number 31614
_diffrn_reflns_theta_full 25.242
_diffrn_reflns_theta_max 27.488
_diffrn_reflns_theta_min 2.874
_diffrn_source 'fine-focus sealed tube'
_exptl_absorpt_coefficient_mu 2.557
_exptl_absorpt_correction_T_max 0.766
_exptl_absorpt_correction_T_min 0.716
_exptl_absorpt_correction_type multi-scan
_exptl_absorpt_process_details
;
(SADABS; Bruker, 2013)
;
_exptl_crystal_colour light-yellow
_exptl_crystal_density_diffrn 2.630
_exptl_crystal_density_method 'not measured'
_exptl_crystal_description block
_exptl_crystal_F_000 748
_exptl_crystal_size_max 0.140
_exptl_crystal_size_mid 0.120
_exptl_crystal_size_min 0.110
_refine_diff_density_max 0.800
_refine_diff_density_min -0.595
_refine_ls_extinction_method none
_refine_ls_goodness_of_fit_ref 0.968
_refine_ls_hydrogen_treatment constr
_refine_ls_matrix_type full
_refine_ls_number_parameters 280
_refine_ls_number_reflns 4525
_refine_ls_number_restraints 0
_refine_ls_restrained_S_all 0.968
_refine_ls_R_factor_all 0.0240
_refine_ls_R_factor_gt 0.0210
_refine_ls_shift/su_max 0.001
_refine_ls_shift/su_mean 0.000
_refine_ls_structure_factor_coef Fsqd
_refine_ls_weighting_details 'w=1/[\s^2^(Fo^2^)+(0.0365P)^2^+2.4139P] where P=(Fo^2^+2Fc^2^)/3'
_refine_ls_weighting_scheme calc
_refine_ls_wR_factor_gt 0.0638
_refine_ls_wR_factor_ref 0.0668
_reflns_number_gt 4143
_reflns_number_total 4525
_reflns_threshold_expression 'I > 2\s(I)'
_cod_data_source_file jr3004sup1.cif
_cod_data_source_block compound_I
_cod_database_code 2021271
_shelx_space_group_comment
;
The symmetry employed for this shelxl refinement is uniquely defined
by the following loop, which should always be used as a source of
symmetry information in preference to the above space-group names.
They are only intended as comments.
;
_shelx_estimated_absorpt_t_min 0.716
_shelx_estimated_absorpt_t_max 0.766

loop_
_space_group_symop_operation_xyz
'x, y, z'
'-x, -y, -z'

loop_
_atom_site_type_symbol
_atom_site_label
_atom_site_fract_x
_atom_site_fract_y
_atom_site_fract_z
_atom_site_U_iso_or_equiv
_atom_site_adp_type
_atom_site_calc_flag
_atom_site_occupancy
C C1 0.1495(4) 0.0301(3) 0.2388(4) 0.0353(7) Uani d 1
C C2 0.0459(4) 0.1337(4) 0.2597(4) 0.0420(8) Uani d 1
H H2 0.0665 0.2269 0.2204 0.050 Uiso calc 1
C C3 -0.0834(4) 0.0995(5) 0.3364(5) 0.0483(9) Uani d 1
H H3 -0.1515 0.1691 0.3512 0.058 Uiso calc 1
C C4 -0.1171(4) -0.0394(5) 0.3941(4) 0.0481(9) Uani d 1
H H4 -0.2068 -0.0632 0.4469 0.058 Uiso calc 1
C C5 -0.0166(4) -0.1376(4) 0.3714(4) 0.0445(8) Uani d 1
H H5 -0.0371 -0.2305 0.4077 0.053 Uiso calc 1
C C6 0.7648(3) 0.2843(3) 0.0519(3) 0.0316(6) Uani d 1
C C7 0.8356(4) 0.1617(4) 0.0282(5) 0.0469(9) Uani d 1
H H7 0.9269 0.1630 -0.0283 0.056 Uiso calc 1
C C8 0.7699(5) 0.0428(4) 0.0881(5) 0.0533(11) Uani d 1
H H8 0.8173 -0.0379 0.0742 0.064 Uiso calc 1
C C9 0.6324(5) 0.0393(4) 0.1701(5) 0.0552(11) Uani d 1
H H9 0.5878 -0.0428 0.2116 0.066 Uiso calc 1
C C10 0.5652(5) 0.1582(4) 0.1877(4) 0.0483(9) Uani d 1
H H10 0.4729 0.1587 0.2409 0.058 Uiso calc 1
Mo Mo1 0.46694(2) 0.67220(2) 0.50056(2) 0.01890(7) Uani d 1
Mo Mo2 0.53042(3) 0.64048(2) 0.19652(2) 0.02202(7) Uani d 1
Mo Mo3 0.27049(3) 0.45022(3) 0.33927(3) 0.02597(7) Uani d 1
Mo Mo4 0.20801(2) 0.47828(3) 0.65014(3) 0.02462(7) Uani d 1
N N1 0.1137(3) -0.1034(3) 0.2966(4) 0.0407(7) Uani d 1
H H1 0.1802 -0.1788 0.2936 0.049 Uiso d 1
N N2 0.2779(4) 0.0567(4) 0.1671(4) 0.0569(10) Uani d 1
H H2A 0.3537 -0.0081 0.1557 0.068 Uiso d 1
H H2B 0.2906 0.1542 0.1072 0.068 Uiso d 1
N N3 0.6321(3) 0.2766(3) 0.1282(3) 0.0364(6) Uani d 1
H H3A 0.5865 0.3510 0.1402 0.044 Uiso d 1
N N4 0.8255(3) 0.4014(3) 0.0050(3) 0.0420(7) Uani d 1
H H4A 0.7682 0.4869 0.0247 0.050 Uiso d 1
H H4B 0.9106 0.3985 -0.0559 0.050 Uiso d 1
O O1 0.3642(2) 0.8181(2) 0.4445(2) 0.0311(5) Uani d 1
O O2 0.5682(2) 0.7174(2) 0.5748(2) 0.0261(4) Uani d 1
O O3 0.3449(2) 0.5595(2) 0.6846(2) 0.0227(4) Uani d 1
O O4 0.6085(2) 0.68828(19) 0.3161(2) 0.0221(4) Uani d 1
O O5 0.3982(2) 0.5418(2) 0.4318(2) 0.0220(4) Uani d 1
O O6 0.4239(3) 0.7885(2) 0.1543(3) 0.0359(5) Uani d 1
O O7 0.6672(3) 0.6623(2) 0.0436(2) 0.0354(5) Uani d 1
O O8 0.4421(2) 0.5072(2) 0.1854(2) 0.0271(4) Uani d 1
O O9 0.2213(3) 0.3414(3) 0.2861(3) 0.0421(6) Uani d 1
O O10 0.1749(3) 0.6046(3) 0.2891(3) 0.0397(5) Uani d 1
O O11 0.1854(2) 0.3819(2) 0.5446(2) 0.0301(5) Uani d 1
O O12 0.1156(3) 0.6308(3) 0.5894(3) 0.0411(6) Uani d 1
O O13 0.1120(2) 0.3904(3) 0.8224(3) 0.0411(6) Uani d 1

loop_
_atom_site_aniso_label
_atom_site_aniso_U_11
_atom_site_aniso_U_22
_atom_site_aniso_U_33
_atom_site_aniso_U_12
_atom_site_aniso_U_13
_atom_site_aniso_U_23
C1 0.0393(17) 0.0298(16) 0.0365(17) -0.0053(13) -0.0138(14) -0.0086(13)
C2 0.049(2) 0.0293(16) 0.056(2) -0.0012(14) -0.0201(18) -0.0216(16)
C3 0.044(2) 0.053(2) 0.056(2) 0.0060(17) -0.0145(18) -0.033(2)
C4 0.0359(19) 0.062(3) 0.041(2) -0.0100(17) -0.0109(16) -0.0116(18)
C5 0.047(2) 0.0348(18) 0.047(2) -0.0135(15) -0.0167(17) -0.0038(16)
C6 0.0369(16) 0.0312(15) 0.0249(15) 0.0011(13) -0.0082(12) -0.0112(12)
C7 0.045(2) 0.046(2) 0.051(2) 0.0110(17) -0.0138(17) -0.0271(18)
C8 0.081(3) 0.0318(18) 0.052(2) 0.0124(19) -0.030(2) -0.0188(17)
C9 0.086(3) 0.037(2) 0.045(2) -0.017(2) -0.017(2) -0.0128(17)
C10 0.055(2) 0.052(2) 0.039(2) -0.0182(18) -0.0002(17) -0.0218(18)
Mo1 0.02045(12) 0.01403(11) 0.01832(12) -0.00128(8) -0.00153(9) -0.00576(8)
Mo2 0.02766(13) 0.01659(12) 0.01735(12) -0.00261(9) -0.00371(9) -0.00405(9)
Mo3 0.02477(13) 0.02705(13) 0.02726(14) -0.00377(9) -0.00695(10) -0.01100(10)
Mo4 0.01784(12) 0.02699(13) 0.02699(13) -0.00287(9) -0.00024(9) -0.01276(10)
N1 0.0440(17) 0.0228(13) 0.0490(18) -0.0023(12) -0.0146(14) -0.0069(12)
N2 0.0444(19) 0.0344(17) 0.070(2) -0.0044(14) -0.0093(17) -0.0044(16)
N3 0.0392(15) 0.0343(14) 0.0357(15) -0.0035(12) -0.0018(12) -0.0204(12)
N4 0.0348(15) 0.0452(17) 0.0405(17) -0.0080(13) 0.0041(13) -0.0208(14)
O1 0.0324(11) 0.0220(10) 0.0311(11) 0.0038(8) -0.0051(9) -0.0088(9)
O2 0.0282(10) 0.0220(10) 0.0262(10) -0.0056(8) -0.0034(8) -0.0094(8)
O3 0.0229(9) 0.0212(9) 0.0191(9) -0.0029(7) -0.0001(7) -0.0071(8)
O4 0.0232(9) 0.0176(9) 0.0195(9) -0.0054(7) -0.0003(7) -0.0043(7)
O5 0.0222(9) 0.0187(9) 0.0226(10) -0.0018(7) -0.0033(7) -0.0077(8)
O6 0.0479(14) 0.0231(11) 0.0362(13) 0.0053(10) -0.0186(11) -0.0092(9)
O7 0.0444(13) 0.0304(11) 0.0225(11) -0.0080(10) 0.0002(9) -0.0072(9)
O8 0.0337(11) 0.0255(10) 0.0234(10) -0.0049(8) -0.0062(8) -0.0110(8)
O9 0.0468(14) 0.0461(14) 0.0438(14) -0.0122(11) -0.0148(12) -0.0213(12)
O10 0.0363(13) 0.0407(13) 0.0416(14) 0.0050(10) -0.0149(11) -0.0158(11)
O11 0.0264(10) 0.0315(11) 0.0310(11) -0.0103(9) -0.0007(9) -0.0128(9)
O12 0.0331(12) 0.0388(13) 0.0559(16) 0.0075(10) -0.0159(12) -0.0245(12)
O13 0.0297(12) 0.0527(15) 0.0323(13) -0.0134(11) 0.0073(10) -0.0161(11)

loop_
_atom_type_symbol
_atom_type_description
_atom_type_scat_dispersion_real
_atom_type_scat_dispersion_imag
_atom_type_scat_source
C C 0.0033 0.0016 'International Tables Vol C Tables 4.2.6.8 and 6.1.1.4'
H H 0.0000 0.0000 'International Tables Vol C Tables 4.2.6.8 and 6.1.1.4'
N N 0.0061 0.0033 'International Tables Vol C Tables 4.2.6.8 and 6.1.1.4'
O O 0.0106 0.0060 'International Tables Vol C Tables 4.2.6.8 and 6.1.1.4'
Mo Mo -1.6832 0.6857 'International Tables Vol C Tables 4.2.6.8 and 6.1.1.4'

loop_
_geom_angle_atom_site_label_1
_geom_angle_atom_site_label_2
_geom_angle_atom_site_label_3
_geom_angle_site_symmetry_1
_geom_angle_site_symmetry_3
_geom_angle
N2 C1 N1 . . 119.5(3)
N2 C1 C2 . . 123.0(3)
N1 C1 C2 . . 117.5(3)
C3 C2 C1 . . 120.2(3)
C3 C2 H2 . . 119.9
C1 C2 H2 . . 119.9
C2 C3 C4 . . 120.8(4)
C2 C3 H3 . . 119.6
C4 C3 H3 . . 119.6
C5 C4 C3 . . 118.2(4)
C5 C4 H4 . . 120.9
C3 C4 H4 . . 120.9
C4 C5 N1 . . 120.9(3)
C4 C5 H5 . . 119.6
N1 C5 H5 . . 119.6
N4 C6 N3 . . 120.3(3)
N4 C6 C7 . . 122.9(3)
N3 C6 C7 . . 116.8(3)
C8 C7 C6 . . 119.7(4)
C8 C7 H7 . . 120.1
C6 C7 H7 . . 120.1
C7 C8 C9 . . 121.1(4)
C7 C8 H8 . . 119.4
C9 C8 H8 . . 119.4
C10 C9 C8 . . 118.4(4)
C10 C9 H9 . . 120.8
C8 C9 H9 . . 120.8
C9 C10 N3 . . 120.1(4)
C9 C10 H10 . . 119.9
N3 C10 H10 . . 119.9
O1 Mo1 O2 . . 104.89(11)
O1 Mo1 O3 . . 101.95(10)
O2 Mo1 O3 . . 96.61(9)
O1 Mo1 O4 . . 100.30(10)
O2 Mo1 O4 . . 96.07(9)
O3 Mo1 O4 . . 150.54(8)
O1 Mo1 O5 . . 98.63(10)
O2 Mo1 O5 . . 156.43(9)
O3 Mo1 O5 . . 79.76(8)
O4 Mo1 O5 . . 78.02(8)
O1 Mo1 O5 . 2_666 174.39(10)
O2 Mo1 O5 . 2_666 80.68(8)
O3 Mo1 O5 . 2_666 77.71(7)
O4 Mo1 O5 . 2_666 78.26(7)
O5 Mo1 O5 . 2_666 75.78(8)
O1 Mo1 Mo2 . . 89.33(8)
O2 Mo1 Mo2 . . 132.10(7)
O3 Mo1 Mo2 . . 125.33(6)
O4 Mo1 Mo2 . . 36.03(6)
O5 Mo1 Mo2 . . 45.58(5)
O5 Mo1 Mo2 2_666 . 86.38(5)
O6 Mo2 O7 . . 105.51(12)
O6 Mo2 O8 . . 102.75(11)
O7 Mo2 O8 . . 99.00(11)
O6 Mo2 O4 . . 97.22(10)
O7 Mo2 O4 . . 100.85(10)
O8 Mo2 O4 . . 146.81(8)
O6 Mo2 O5 . . 95.13(10)
O7 Mo2 O5 . . 159.24(10)
O8 Mo2 O5 . . 78.21(8)
O4 Mo2 O5 . . 73.80(7)
O6 Mo2 O3 . 2_666 164.83(10)
O7 Mo2 O3 . 2_666 87.19(9)
O8 Mo2 O3 . 2_666 82.97(8)
O4 Mo2 O3 . 2_666 71.78(7)
O5 Mo2 O3 . 2_666 72.07(7)
O6 Mo2 Mo1 . . 85.70(8)
O7 Mo2 Mo1 . . 136.39(9)
O8 Mo2 Mo1 . . 119.83(7)
O4 Mo2 Mo1 . . 35.54(5)
O5 Mo2 Mo1 . . 41.62(5)
O3 Mo2 Mo1 2_666 . 79.31(5)
O9 Mo3 O10 . . 106.64(13)
O9 Mo3 O11 . . 103.25(11)
O10 Mo3 O11 . . 99.73(11)
O9 Mo3 O8 . . 100.37(11)
O10 Mo3 O8 . . 97.97(11)
O11 Mo3 O8 . . 144.86(9)
O9 Mo3 O2 . 2_666 91.17(11)
O10 Mo3 O2 . 2_666 162.08(10)
O11 Mo3 O2 . 2_666 77.47(9)
O8 Mo3 O2 . 2_666 76.40(8)
O9 Mo3 O5 . . 160.89(11)
O10 Mo3 O5 . . 92.27(10)
O11 Mo3 O5 . . 75.45(8)
O8 Mo3 O5 . . 73.74(8)
O2 Mo3 O5 2_666 . 69.84(7)
O12 Mo4 O13 . . 105.45(13)
O12 Mo4 O11 . . 100.95(12)
O13 Mo4 O11 . . 102.81(11)
O12 Mo4 O3 . . 96.03(11)
O13 Mo4 O3 . . 102.08(11)
O11 Mo4 O3 . . 144.74(9)
O12 Mo4 O4 . 2_666 162.02(10)
O13 Mo4 O4 . 2_666 90.34(10)
O11 Mo4 O4 . 2_666 83.44(9)
O3 Mo4 O4 . 2_666 71.81(7)
O12 Mo4 O5 . . 92.99(10)
O13 Mo4 O5 . . 161.26(10)
O11 Mo4 O5 . . 76.32(8)
O3 Mo4 O5 . . 72.11(7)
O4 Mo4 O5 2_666 . 70.93(7)
C5 N1 C1 . . 122.4(3)
C5 N1 H1 . . 116.1
C1 N1 H1 . . 121.3
C1 N2 H2A . . 127.5
C1 N2 H2B . . 113.9
H2A N2 H2B . . 117.7
C6 N3 C10 . . 123.7(3)
C6 N3 H3A . . 118.1
C10 N3 H3A . . 118.1
C6 N4 H4A . . 119.0
C6 N4 H4B . . 112.0
H4A N4 H4B . . 127.9
Mo1 O2 Mo3 . 2_666 117.09(10)
Mo1 O3 Mo4 . . 110.54(9)
Mo1 O3 Mo2 . 2_666 109.53(9)
Mo4 O3 Mo2 . 2_666 102.72(8)
Mo1 O4 Mo2 . . 108.43(9)
Mo1 O4 Mo4 . 2_666 111.73(9)
Mo2 O4 Mo4 . 2_666 104.07(8)
Mo1 O5 Mo2 . . 92.80(7)
Mo1 O5 Mo1 . 2_666 104.22(8)
Mo2 O5 Mo1 . 2_666 98.06(7)
Mo1 O5 Mo4 . . 91.37(7)
Mo2 O5 Mo4 . . 163.63(10)
Mo1 O5 Mo4 2_666 . 96.25(7)
Mo1 O5 Mo3 . . 163.28(10)
Mo2 O5 Mo3 . . 86.84(7)
Mo1 O5 Mo3 2_666 . 92.37(7)
Mo4 O5 Mo3 . . 84.65(6)
Mo2 O8 Mo3 . . 114.94(10)
Mo4 O11 Mo3 . . 117.91(11)

loop_
_geom_bond_atom_site_label_1
_geom_bond_atom_site_label_2
_geom_bond_site_symmetry_2
_geom_bond_distance
C1 N2 . 1.311(5)
C1 N1 . 1.353(4)
C1 C2 . 1.395(5)
C2 C3 . 1.343(6)
C2 H2 . 0.9300
C3 C4 . 1.398(6)
C3 H3 . 0.9300
C4 C5 . 1.342(6)
C4 H4 . 0.9300
C5 N1 . 1.349(5)
C5 H5 . 0.9300
C6 N4 . 1.327(4)
C6 N3 . 1.337(4)
C6 C7 . 1.420(5)
C7 C8 . 1.353(6)
C7 H7 . 0.9300
C8 C9 . 1.393(7)
C8 H8 . 0.9300
C9 C10 . 1.351(6)
C9 H9 . 0.9300
C10 N3 . 1.356(5)
C10 H10 . 0.9300
Mo1 O1 . 1.688(2)
Mo1 O2 . 1.749(2)
Mo1 O3 . 1.9509(19)
Mo1 O4 . 1.9622(19)
Mo1 O5 . 2.1296(19)
Mo1 O5 2_666 2.3635(19)
Mo1 Mo2 . 3.2025(3)
Mo2 O6 . 1.702(2)
Mo2 O7 . 1.712(2)
Mo2 O8 . 1.893(2)
Mo2 O4 . 1.986(2)
Mo2 O5 . 2.2902(19)
Mo2 O3 2_666 2.342(2)
Mo3 O9 . 1.695(2)
Mo3 O10 . 1.698(2)
Mo3 O11 . 1.913(2)
Mo3 O8 . 1.955(2)
Mo3 O2 2_666 2.290(2)
Mo3 O5 . 2.427(2)
Mo4 O12 . 1.685(2)
Mo4 O13 . 1.703(2)
Mo4 O11 . 1.888(2)
Mo4 O3 . 2.008(2)
Mo4 O4 2_666 2.324(2)
Mo4 O5 . 2.4094(19)
N1 H1 . 0.9414
N2 H2A . 0.9383
N2 H2B . 0.9627
N3 H3A . 0.8600
N4 H4A . 1.0272
N4 H4B . 0.8999
O2 Mo3 2_666 2.290(2)
O3 Mo2 2_666 2.342(2)
O4 Mo4 2_666 2.324(2)
O5 Mo1 2_666 2.3635(19)

loop_
_geom_hbond_atom_site_label_D
_geom_hbond_atom_site_label_H
_geom_hbond_atom_site_label_A
_geom_hbond_site_symmetry_A
_geom_hbond_distance_DH
_geom_hbond_distance_HA
_geom_hbond_distance_DA
_geom_hbond_angle_DHA
N1 H1 O10 1_545 0.94 2.31 3.033(4) 133.0
N2 H2A O6 1_545 0.94 2.12 2.946(4) 146.7
N2 H2B O7 2_665 0.96 1.94 2.893(4) 169.0
N3 H3A O8 . 0.86 2.08 2.925(3) 168.3
N4 H4A O7 . 1.03 1.97 2.999(4) 174.6
N4 H4B O13 1_654 0.90 2.05 2.949(4) 173.9

_cod_database_fobs_code 2021271
